data_7023681
loop_
_publ_author_name
'Chaudhuri, Satyabrata'
'Patra, Sarat Chandra'
'Saha, Pinaki'
'Saha Roy, Amit'
'Maity, Suvendu'
'Bera, Sachinath'
'Saha Sardar, Pinki'
'Ghosh, Sanjib'
'Weyherm\"uller, Thomas'
'Ghosh, Prasanta'

_publ_section_title
;
 Zinc(ii), iron(ii/iii) and ruthenium(ii) complexes of o-phenylenediamine
 derivatives: oxidative dehydrogenation and photoluminescence.
;
_journal_issue 42
_journal_name_full 'Dalton transactions (Cambridge, England : 2003)'
_journal_page_first 15028
_journal_page_last 15042
_journal_paper_doi 10.1039/c3dt51771c
_journal_volume 42
_journal_year 2013
_chemical_formula_sum 'C18 H15 Br2 N3 Zn'
_chemical_formula_weight 498.52
_chemical_name_systematic
; 
 ? 
;
_space_group_IT_number 14
_symmetry_cell_setting monoclinic
_symmetry_space_group_name_Hall '-P 2yn'
_symmetry_space_group_name_H-M 'P 1 21/n 1'
_atom_sites_solution_hydrogens geom
_atom_sites_solution_primary direct
_atom_sites_solution_secondary difmap
_audit_creation_method SHELXL-97
_cell_angle_alpha 90.00
_cell_angle_beta 109.479(6)
_cell_angle_gamma 90.00
_cell_formula_units_Z 4
_cell_length_a 13.338(2)
_cell_length_b 8.4796(13)
_cell_length_c 17.982(3)
_cell_measurement_reflns_used 7390
_cell_measurement_temperature 296(2)
_cell_measurement_theta_max 28.56
_cell_measurement_theta_min 2.69
_cell_volume 1917.4(5)
_computing_cell_refinement 'Bruker SMART'
_computing_data_collection 'Bruker SMART'
_computing_data_reduction 'Bruker SAINT'
_computing_molecular_graphics 'Bruker SHELXTL'
_computing_publication_material 'Bruker SHELXTL'
_computing_structure_refinement 'Bruker SHELXTL'
_computing_structure_solution 'Bruker SHELXTL'
_diffrn_ambient_temperature 296(2)
_diffrn_measured_fraction_theta_full 1.000
_diffrn_measured_fraction_theta_max 1.000
_diffrn_measurement_device_type 'Bruker AXS Enraf-Nonius KappaCCD'
_diffrn_measurement_method 'CCD \f- and \w-scans'
_diffrn_radiation_monochromator graphite
_diffrn_radiation_source 'fine-focus sealed tube'
_diffrn_radiation_type MoK\a
_diffrn_radiation_wavelength 0.71073
_diffrn_reflns_av_R_equivalents 0.0400
_diffrn_reflns_av_sigmaI/netI 0.0317
_diffrn_reflns_limit_h_max 15
_diffrn_reflns_limit_h_min -15
_diffrn_reflns_limit_k_max 10
_diffrn_reflns_limit_k_min -5
_diffrn_reflns_limit_l_max 21
_diffrn_reflns_limit_l_min -21
_diffrn_reflns_number 16455
_diffrn_reflns_theta_full 25.00
_diffrn_reflns_theta_max 25.00
_diffrn_reflns_theta_min 1.66
_exptl_absorpt_coefficient_mu 5.452
_exptl_absorpt_correction_T_max 0.860
_exptl_absorpt_correction_T_min 0.819
_exptl_absorpt_correction_type multi-scan
_exptl_absorpt_process_details 'SADABS-2008/1 - Bruker AXS'
_exptl_crystal_colour red
_exptl_crystal_density_diffrn 1.727
_exptl_crystal_density_method 'not measured'
_exptl_crystal_description parallelopiped
_exptl_crystal_F_000 976
_exptl_crystal_size_max 0.04
_exptl_crystal_size_mid 0.03
_exptl_crystal_size_min 0.03
_refine_diff_density_max 0.467
_refine_diff_density_min -0.727
_refine_diff_density_rms 0.093
_refine_ls_extinction_method none
_refine_ls_goodness_of_fit_ref 1.033
_refine_ls_hydrogen_treatment riding
_refine_ls_matrix_type full
_refine_ls_number_parameters 217
_refine_ls_number_reflns 3368
_refine_ls_number_restraints 0
_refine_ls_restrained_S_all 1.033
_refine_ls_R_factor_all 0.0386
_refine_ls_R_factor_gt 0.0285
_refine_ls_shift/su_max 0.008
_refine_ls_shift/su_mean 0.001
_refine_ls_structure_factor_coef Fsqd
_refine_ls_weighting_details 'calc w=1/[\s^2^(Fo^2^)+(0.0346P)^2^+1.5430P] where P=(Fo^2^+2Fc^2^)/3'
_refine_ls_weighting_scheme calc
_refine_ls_wR_factor_gt 0.0660
_refine_ls_wR_factor_ref 0.0714
_reflns_number_gt 2817
_reflns_number_total 3368
_reflns_threshold_expression >2sigma(I)
_cod_data_source_file c3dt51771c.txt
_cod_data_source_block 2
_cod_depositor_comments
;
The following automatic conversions were performed:

'_symmetry_cell_setting' value 'Monoclinic' changed to 'monoclinic'
according to /home/saulius/struct/CIF-dictionaries/cif_core.dic
dictionary named 'cif_core.dic' version 2.4.2 from
2011-04-26.

'_exptl_absorpt_correction_type' value 'Multi-scan'
changed to 'multi-scan' according to
/home/saulius/struct/CIF-dictionaries/cif_core.dic dictionary named
'cif_core.dic' version 2.4.2 from 2011-04-26.

Automatic conversion script
Id: cif_fix_values 1891 2012-01-12 08:04:46Z andrius 
;
_cod_original_cell_volume 1917.3(5)
_cod_original_sg_symbol_H-M P2(1)/n
_cod_database_code 7023681

loop_
_symmetry_equiv_pos_as_xyz
'x, y, z'
'-x+1/2, y+1/2, -z+1/2'
'-x, -y, -z'
'x-1/2, -y-1/2, z-1/2'

loop_
_atom_site_label
_atom_site_type_symbol
_atom_site_fract_x
_atom_site_fract_y
_atom_site_fract_z
_atom_site_U_iso_or_equiv
_atom_site_adp_type
_atom_site_occupancy
_atom_site_symmetry_multiplicity
_atom_site_calc_flag
_atom_site_refinement_flags
Zn1 Zn 1.01705(3) 0.79517(4) 0.09734(2) 0.03031(11) Uani 1 1 d .
Br1 Br 1.15362(3) 0.88058(4) 0.04394(2) 0.04516(12) Uani 1 1 d .
Br2 Br 1.06609(3) 0.55021(4) 0.16480(2) 0.04346(12) Uani 1 1 d .
N1 N 1.0424(2) 0.9817(3) 0.18331(16) 0.0343(6) Uani 1 1 d .
N2 N 0.86290(18) 0.8449(3) 0.10644(14) 0.0261(5) Uani 1 1 d .
N3 N 0.8997(2) 0.7263(3) -0.01636(16) 0.0354(6) Uani 1 1 d .
H3A H 0.8830 0.8097 -0.0492 0.042 Uiso 1 1 calc R
H3B H 0.9266 0.6500 -0.0390 0.042 Uiso 1 1 calc R
C1 C 1.1357(3) 1.0473(4) 0.2225(2) 0.0428(9) Uani 1 1 d .
H1 H 1.1964 1.0082 0.2143 0.051 Uiso 1 1 calc R
C2 C 1.1465(3) 1.1703(4) 0.2744(2) 0.0425(9) Uani 1 1 d .
H2 H 1.2132 1.2118 0.3016 0.051 Uiso 1 1 calc R
C3 C 1.0578(3) 1.2301(4) 0.2853(2) 0.0434(9) Uani 1 1 d .
H3 H 1.0630 1.3141 0.3196 0.052 Uiso 1 1 calc R
C4 C 0.9591(3) 1.1644(4) 0.2447(2) 0.0386(8) Uani 1 1 d .
H4 H 0.8975 1.2047 0.2509 0.046 Uiso 1 1 calc R
C5 C 0.9539(2) 1.0386(4) 0.19499(18) 0.0302(7) Uani 1 1 d .
C6 C 0.8529(2) 0.9595(4) 0.14996(18) 0.0283(7) Uani 1 1 d .
C7 C 0.7502(3) 1.0184(4) 0.1556(2) 0.0331(7) Uani 1 1 d .
C8 C 0.7289(3) 1.0040(5) 0.2261(2) 0.0442(9) Uani 1 1 d .
H8 H 0.7794 0.9589 0.2699 0.053 Uiso 1 1 calc R
C9 C 0.6339(3) 1.0560(5) 0.2315(3) 0.0601(12) Uani 1 1 d .
H9 H 0.6197 1.0456 0.2785 0.072 Uiso 1 1 calc R
C10 C 0.5604(4) 1.1234(6) 0.1669(3) 0.0703(14) Uani 1 1 d .
H10 H 0.4963 1.1597 0.1705 0.084 Uiso 1 1 calc R
C11 C 0.5803(3) 1.1379(6) 0.0967(3) 0.0715(13) Uani 1 1 d .
H11 H 0.5296 1.1828 0.0530 0.086 Uiso 1 1 calc R
C12 C 0.6765(3) 1.0853(5) 0.0913(3) 0.0531(10) Uani 1 1 d .
H12 H 0.6905 1.0956 0.0442 0.064 Uiso 1 1 calc R
C13 C 0.7841(2) 0.7398(4) 0.06166(18) 0.0297(7) Uani 1 1 d .
C14 C 0.8070(2) 0.6700(4) -0.00113(19) 0.0335(7) Uani 1 1 d .
C15 C 0.7459(3) 0.5475(5) -0.0418(2) 0.0505(10) Uani 1 1 d .
H15 H 0.7606 0.5009 -0.0839 0.061 Uiso 1 1 calc R
C16 C 0.6619(3) 0.4940(5) -0.0193(3) 0.0604(12) Uani 1 1 d .
H16 H 0.6211 0.4096 -0.0460 0.073 Uiso 1 1 calc R
C17 C 0.6378(3) 0.5633(5) 0.0417(2) 0.0519(10) Uani 1 1 d .
H17 H 0.5806 0.5267 0.0555 0.062 Uiso 1 1 calc R
C18 C 0.6980(2) 0.6866(4) 0.0823(2) 0.0370(8) Uani 1 1 d .
H18 H 0.6816 0.7345 0.1233 0.044 Uiso 1 1 calc R

loop_
_atom_site_aniso_label
_atom_site_aniso_U_11
_atom_site_aniso_U_22
_atom_site_aniso_U_33
_atom_site_aniso_U_23
_atom_site_aniso_U_13
_atom_site_aniso_U_12
Zn1 0.0251(2) 0.0293(2) 0.0390(2) 0.00167(16) 0.01391(16) 0.00317(16)
Br1 0.0420(2) 0.0428(2) 0.0608(2) 0.01550(18) 0.03070(18) 0.00605(16)
Br2 0.0432(2) 0.0379(2) 0.0576(2) 0.01649(17) 0.02782(18) 0.01064(16)
N1 0.0289(14) 0.0327(16) 0.0414(16) -0.0023(13) 0.0119(13) -0.0009(12)
N2 0.0212(12) 0.0271(14) 0.0292(13) 0.0003(11) 0.0071(11) -0.0003(11)
N3 0.0380(15) 0.0337(16) 0.0387(15) -0.0012(12) 0.0185(13) 0.0055(13)
C1 0.0263(18) 0.043(2) 0.055(2) -0.0031(18) 0.0085(16) 0.0016(16)
C2 0.0341(19) 0.036(2) 0.047(2) 0.0007(17) -0.0006(16) -0.0061(16)
C3 0.053(2) 0.030(2) 0.044(2) -0.0064(16) 0.0131(18) -0.0062(17)
C4 0.0399(19) 0.034(2) 0.0434(19) -0.0075(16) 0.0163(16) -0.0012(16)
C5 0.0320(17) 0.0268(18) 0.0340(17) 0.0021(14) 0.0138(14) 0.0005(14)
C6 0.0281(16) 0.0292(18) 0.0298(16) 0.0021(14) 0.0125(13) 0.0019(14)
C7 0.0294(17) 0.0282(18) 0.0455(19) -0.0062(15) 0.0178(15) -0.0005(14)
C8 0.042(2) 0.049(2) 0.048(2) -0.0119(18) 0.0230(18) -0.0082(17)
C9 0.051(2) 0.068(3) 0.078(3) -0.024(2) 0.045(2) -0.014(2)
C10 0.046(2) 0.061(3) 0.123(4) -0.016(3) 0.054(3) 0.002(2)
C11 0.039(2) 0.074(3) 0.102(4) 0.022(3) 0.025(2) 0.022(2)
C12 0.043(2) 0.057(3) 0.066(3) 0.016(2) 0.027(2) 0.0142(19)
C13 0.0242(15) 0.0294(18) 0.0329(17) 0.0008(14) 0.0060(13) 0.0036(13)
C14 0.0291(17) 0.0325(19) 0.0364(17) -0.0030(15) 0.0075(14) 0.0019(14)
C15 0.048(2) 0.052(2) 0.052(2) -0.0222(19) 0.0168(19) -0.0062(19)
C16 0.049(2) 0.057(3) 0.074(3) -0.029(2) 0.018(2) -0.025(2)
C17 0.037(2) 0.055(3) 0.065(3) -0.008(2) 0.0175(19) -0.0150(19)
C18 0.0298(17) 0.040(2) 0.0406(18) -0.0053(16) 0.0110(15) -0.0032(15)

loop_
_atom_type_symbol
_atom_type_description
_atom_type_scat_dispersion_real
_atom_type_scat_dispersion_imag
_atom_type_scat_source
C C 0.0033 0.0016 'International Tables Vol C Tables 4.2.6.8 and 6.1.1.4'
H H 0.0000 0.0000 'International Tables Vol C Tables 4.2.6.8 and 6.1.1.4'
N N 0.0061 0.0033 'International Tables Vol C Tables 4.2.6.8 and 6.1.1.4'
Zn Zn 0.2839 1.4301 'International Tables Vol C Tables 4.2.6.8 and 6.1.1.4'
Br Br -0.2901 2.4595 'International Tables Vol C Tables 4.2.6.8 and 6.1.1.4'

loop_
_geom_angle_atom_site_label_1
_geom_angle_atom_site_label_2
_geom_angle_atom_site_label_3
_geom_angle
N2 Zn1 N1 74.23(9)
N2 Zn1 N3 73.85(9)
N1 Zn1 N3 138.91(10)
N2 Zn1 Br2 103.78(7)
N1 Zn1 Br2 108.84(8)
N3 Zn1 Br2 103.36(8)
N2 Zn1 Br1 145.96(7)
N1 Zn1 Br1 96.04(7)
N3 Zn1 Br1 96.10(7)
Br2 Zn1 Br1 110.205(18)
C1 N1 C5 118.6(3)
C1 N1 Zn1 125.6(2)
C5 N1 Zn1 115.8(2)
C6 N2 C13 128.2(3)
C6 N2 Zn1 119.3(2)
C13 N2 Zn1 112.43(18)
C14 N3 Zn1 107.59(19)
N1 C1 C2 123.0(3)
C3 C2 C1 118.8(3)
C2 C3 C4 119.4(3)
C5 C4 C3 119.0(3)
N1 C5 C4 121.2(3)
N1 C5 C6 115.7(3)
C4 C5 C6 123.0(3)
N2 C6 C5 114.6(3)
N2 C6 C7 125.4(3)
C5 C6 C7 119.9(3)
C12 C7 C8 119.9(3)
C12 C7 C6 119.9(3)
C8 C7 C6 120.2(3)
C9 C8 C7 120.5(4)
C10 C9 C8 119.4(4)
C9 C10 C11 120.7(4)
C10 C11 C12 119.9(4)
C7 C12 C11 119.6(4)
C18 C13 C14 120.0(3)
C18 C13 N2 125.2(3)
C14 C13 N2 114.0(3)
C15 C14 C13 120.0(3)
C15 C14 N3 123.2(3)
C13 C14 N3 116.7(3)
C14 C15 C16 119.1(3)
C17 C16 C15 121.3(4)
C16 C17 C18 119.9(3)
C17 C18 C13 119.6(3)

loop_
_geom_bond_atom_site_label_1
_geom_bond_atom_site_label_2
_geom_bond_distance
Zn1 N2 2.158(2)
Zn1 N1 2.158(3)
Zn1 N3 2.199(3)
Zn1 Br2 2.3843(6)
Zn1 Br1 2.4353(5)
N1 C1 1.330(4)
N1 C5 1.356(4)
N2 C6 1.282(4)
N2 C13 1.408(4)
N3 C14 1.434(4)
C1 C2 1.375(5)
C2 C3 1.360(5)
C3 C4 1.391(5)
C4 C5 1.378(4)
C5 C6 1.481(4)
C6 C7 1.493(4)
C7 C12 1.367(5)
C7 C8 1.393(5)
C8 C9 1.375(5)
C9 C10 1.369(7)
C10 C11 1.381(7)
C11 C12 1.392(5)
C13 C18 1.393(4)
C13 C14 1.397(4)
C14 C15 1.371(5)
C15 C16 1.389(5)
C16 C17 1.374(6)
C17 C18 1.371(5)
